data_2236763
loop_
_publ_author_name
'Pederzolli, Fernanda Rosi Soares'
'Bresolin, Leandro'
'Beck, Johannes'
'Daniels, J\"org'
'de Oliveira, Adriano Bof'

_publ_section_title
;
 [1-(5-Bromo-2-oxidobenzylidene)thiosemicarbazidato-\k^3^<i>O</i>,<i>N</i>^1^,<i>S</i>](pyridine-\k<i>N</i>)nickel(II)
;
_journal_coeditor_code ZL2486
_journal_issue 9
_journal_name_full 'Acta Crystallographica Section E'
_journal_page_first m1138
_journal_paper_doi 10.1107/S1600536812028917
_journal_volume 68
_journal_year 2012
_chemical_formula_iupac '[Ni (C8 H6 Br N3 O S) (C5 H5 N)]'
_chemical_formula_moiety 'C13 H11 Br N4 Ni O S'
_chemical_formula_sum 'C13 H11 Br N4 Ni O S'
_chemical_formula_weight 409.94
_chemical_name_systematic
;
[1-(5-Bromo-2-oxidobenzylidene)thiosemicarbazidato-
\k^3^<i>O</i>,<i>N</i>^1^,<i>S</i>](pyridine-\k<i>N</i>)nickel(II)
;
_space_group_IT_number 14
_symmetry_cell_setting monoclinic
_symmetry_space_group_name_Hall '-P 2ybc'
_symmetry_space_group_name_H-M 'P 1 21/c 1'
_atom_sites_solution_hydrogens geom
_atom_sites_solution_primary direct
_atom_sites_solution_secondary difmap
_audit_creation_method SHELXL-97
_cell_angle_alpha 90
_cell_angle_beta 112.6460(10)
_cell_angle_gamma 90
_cell_formula_units_Z 4
_cell_length_a 12.2447(4)
_cell_length_b 4.11350(10)
_cell_length_c 31.1380(11)
_cell_measurement_reflns_used 17227
_cell_measurement_temperature 293(2)
_cell_measurement_theta_max 27.485
_cell_measurement_theta_min 2.91
_cell_volume 1447.46(8)
_computing_cell_refinement 'SCALEPACK (Otwinowski & Minor, 1997)'
_computing_data_collection 'COLLECT (Nonius, 1998)'
_computing_data_reduction 'DENZO and SCALEPACK (Otwinowski & Minor, 1997)'
_computing_molecular_graphics 'DIAMOND (Brandenburg, 2006)'
_computing_publication_material 'publCIF (Westrip, 2010)'
_computing_structure_refinement 'SHELXL97 (Sheldrick, 2008)'
_computing_structure_solution 'SHELXS97 (Sheldrick, 2008)'
_diffrn_ambient_temperature 293(2)
_diffrn_detector_area_resol_mean 9
_diffrn_measured_fraction_theta_full 0.962
_diffrn_measured_fraction_theta_max 0.962
_diffrn_measurement_device_type 'Nonius KappaCCD'
_diffrn_measurement_method 'CCD rotation images, thick slices'
_diffrn_radiation_monochromator graphite
_diffrn_radiation_type MoK\a
_diffrn_radiation_wavelength 0.71073
_diffrn_reflns_av_R_equivalents 0.0514
_diffrn_reflns_limit_h_max 15
_diffrn_reflns_limit_h_min -15
_diffrn_reflns_limit_k_max 5
_diffrn_reflns_limit_k_min -5
_diffrn_reflns_limit_l_max 40
_diffrn_reflns_limit_l_min -40
_diffrn_reflns_number 13946
_diffrn_reflns_theta_full 27.55
_diffrn_reflns_theta_max 27.55
_diffrn_reflns_theta_min 3.33
_exptl_absorpt_coefficient_mu 4.247
_exptl_absorpt_correction_T_max 0.8303
_exptl_absorpt_correction_T_min 0.4429
_exptl_absorpt_correction_type multi-scan
_exptl_absorpt_process_details
;
(Blessing, 1995)
;
_exptl_crystal_colour red
_exptl_crystal_density_diffrn 1.881
_exptl_crystal_density_method 'not measured'
_exptl_crystal_description needle
_exptl_crystal_F_000 816
_exptl_crystal_size_max 0.928
_exptl_crystal_size_mid 0.097
_exptl_crystal_size_min 0.045
_refine_diff_density_max 0.605
_refine_diff_density_min -0.663
_refine_ls_extinction_method none
_refine_ls_goodness_of_fit_ref 1.052
_refine_ls_hydrogen_treatment constr
_refine_ls_matrix_type full
_refine_ls_number_parameters 190
_refine_ls_number_reflns 3224
_refine_ls_number_restraints 0
_refine_ls_restrained_S_all 1.052
_refine_ls_R_factor_all 0.0406
_refine_ls_R_factor_gt 0.0307
_refine_ls_shift/su_max 0.001
_refine_ls_shift/su_mean 0
_refine_ls_structure_factor_coef Fsqd
_refine_ls_weighting_details 'calc w=1/[\s^2^(Fo^2^)+(0.0442P)^2^+0.6555P] where P=(Fo^2^+2Fc^2^)/3'
_refine_ls_weighting_scheme calc
_refine_ls_wR_factor_ref 0.0831
_reflns_number_gt 2697
_reflns_number_total 3224
_reflns_threshold_expression I>2sigma(I)
_cod_data_source_file zl2486.cif
_cod_data_source_block I
_cod_original_sg_symbol_H-M 'P 21/c'
_cod_database_code 2236763
_cod_database_fobs_code 2236763

loop_
_symmetry_equiv_pos_as_xyz
'x, y, z'
'-x, y+1/2, -z+1/2'
'-x, -y, -z'
'x, -y-1/2, z-1/2'

loop_
_atom_site_type_symbol
_atom_site_label
_atom_site_fract_x
_atom_site_fract_y
_atom_site_fract_z
_atom_site_U_iso_or_equiv
_atom_site_adp_type
_atom_site_calc_flag
_atom_site_refinement_flags
_atom_site_occupancy
Br Br1 1.37247(2) 0.72025(7) 0.228104(10) 0.04622(11) Uani d . 1
Ni Ni1 0.80812(3) -0.06339(9) 0.089703(11) 0.03527(11) Uani d . 1
S S1 0.71884(6) -0.35252(19) 0.02859(2) 0.04380(17) Uani d . 1
O O1 0.87955(16) 0.1736(5) 0.14418(7) 0.0419(4) Uani d . 1
N N1 0.93997(18) -0.0757(5) 0.07408(7) 0.0339(4) Uani d . 1
N N2 0.9399(2) -0.2507(6) 0.03540(8) 0.0403(5) Uani d . 1
N N3 0.8245(2) -0.5541(7) -0.02746(9) 0.0519(6) Uani d . 1
H H1 0.8831 -0.6069 -0.03 0.062 Uiso d R 1
H H2 0.7769 -0.6986 -0.0334 0.062 Uiso d R 1
N N4 0.67067(19) -0.0743(6) 0.10494(8) 0.0383(5) Uani d . 1
C C1 1.0684(2) 0.2490(6) 0.13889(9) 0.0350(5) Uani d . 1
C C2 0.9877(2) 0.2887(6) 0.16117(9) 0.0357(5) Uani d . 1
C C3 1.0269(2) 0.4575(7) 0.20359(10) 0.0423(6) Uani d . 1
H H3 0.9751 0.4858 0.2187 0.051 Uiso calc R 1
C C4 1.1399(2) 0.5829(7) 0.22359(10) 0.0428(6) Uani d . 1
H H4 1.1642 0.6923 0.2519 0.051 Uiso calc R 1
C C5 1.2167(2) 0.5430(6) 0.20077(9) 0.0377(5) Uani d . 1
C C6 1.1830(2) 0.3830(7) 0.15955(10) 0.0377(5) Uani d . 1
H H6 1.2358 0.3616 0.1448 0.045 Uiso calc R 1
C C7 1.0394(2) 0.0704(7) 0.09658(9) 0.0380(6) Uani d . 1
H H7 1.0971 0.0579 0.0841 0.046 Uiso calc R 1
C C8 0.8393(2) -0.3869(7) 0.01258(9) 0.0390(6) Uani d . 1
C C9 0.5660(2) 0.0532(7) 0.07772(10) 0.0439(6) Uani d . 1
H H9 0.558 0.1437 0.0493 0.053 Uiso calc R 1
C C10 0.4699(3) 0.0547(9) 0.09040(12) 0.0553(8) Uani d . 1
H H10 0.3986 0.1475 0.0711 0.066 Uiso calc R 1
C C11 0.4810(3) -0.0826(9) 0.13187(12) 0.0586(8) Uani d . 1
H H11 0.4172 -0.0845 0.1411 0.07 Uiso calc R 1
C C12 0.5869(3) -0.2171(8) 0.15973(11) 0.0569(8) Uani d . 1
H H12 0.5955 -0.3131 0.1879 0.068 Uiso calc R 1
C C13 0.6808(3) -0.2087(8) 0.14557(10) 0.0476(7) Uani d . 1
H H13 0.7528 -0.2985 0.1647 0.057 Uiso calc R 1

loop_
_atom_site_aniso_label
_atom_site_aniso_U_11
_atom_site_aniso_U_22
_atom_site_aniso_U_33
_atom_site_aniso_U_12
_atom_site_aniso_U_13
_atom_site_aniso_U_23
Br1 0.03290(15) 0.0510(2) 0.05011(18) -0.00359(11) 0.01082(12) -0.00312(13)
Ni1 0.03052(17) 0.0412(2) 0.03447(17) 0.00019(13) 0.01296(13) 0.00106(13)
S1 0.0378(3) 0.0507(4) 0.0424(4) -0.0046(3) 0.0148(3) -0.0052(3)
O1 0.0321(9) 0.0540(12) 0.0406(10) -0.0025(8) 0.0151(8) -0.0049(9)
N1 0.0352(10) 0.0337(11) 0.0336(10) 0.0034(8) 0.0141(9) 0.0010(9)
N2 0.0419(12) 0.0419(13) 0.0399(12) 0.0010(10) 0.0189(10) -0.0039(10)
N3 0.0488(14) 0.0583(17) 0.0502(14) -0.0046(12) 0.0210(12) -0.0152(12)
N4 0.0346(11) 0.0443(13) 0.0356(11) -0.0030(9) 0.0130(9) -0.0002(9)
C1 0.0327(12) 0.0355(13) 0.0367(13) 0.0030(10) 0.0132(10) 0.0025(10)
C2 0.0297(11) 0.0387(14) 0.0389(13) 0.0030(10) 0.0134(10) 0.0046(11)
C3 0.0359(13) 0.0526(17) 0.0410(13) 0.0018(12) 0.0179(11) -0.0023(12)
C4 0.0387(13) 0.0475(16) 0.0393(13) 0.0025(12) 0.0118(11) -0.0041(12)
C5 0.0289(11) 0.0358(14) 0.0438(14) 0.0008(10) 0.0089(10) 0.0030(11)
C6 0.0311(12) 0.0391(14) 0.0443(14) 0.0020(10) 0.0159(11) 0.0018(11)
C7 0.0348(12) 0.0405(15) 0.0426(14) 0.0023(11) 0.0191(11) 0.0007(11)
C8 0.0431(14) 0.0363(14) 0.0376(13) 0.0049(11) 0.0157(11) 0.0021(11)
C9 0.0365(13) 0.0535(18) 0.0393(14) 0.0004(12) 0.0120(11) 0.0060(12)
C10 0.0349(14) 0.072(2) 0.0588(18) 0.0048(14) 0.0179(13) 0.0068(16)
C11 0.0478(17) 0.076(2) 0.064(2) -0.0003(16) 0.0339(16) 0.0031(17)
C12 0.062(2) 0.071(2) 0.0460(17) -0.0009(17) 0.0303(16) 0.0069(16)
C13 0.0418(14) 0.0607(19) 0.0390(14) 0.0018(13) 0.0141(12) 0.0074(13)

loop_
_atom_type_symbol
_atom_type_description
_atom_type_scat_dispersion_real
_atom_type_scat_dispersion_imag
_atom_type_scat_source
C C 0.0033 0.0016 'International Tables Vol C Tables 4.2.6.8 and 6.1.1.4'
H H 0 0 'International Tables Vol C Tables 4.2.6.8 and 6.1.1.4'
Br Br -0.2901 2.4595 'International Tables Vol C Tables 4.2.6.8 and 6.1.1.4'
N N 0.0061 0.0033 'International Tables Vol C Tables 4.2.6.8 and 6.1.1.4'
Ni Ni 0.3393 1.1124 'International Tables Vol C Tables 4.2.6.8 and 6.1.1.4'
O O 0.0106 0.006 'International Tables Vol C Tables 4.2.6.8 and 6.1.1.4'
S S 0.1246 0.1234 'International Tables Vol C Tables 4.2.6.8 and 6.1.1.4'

loop_
_geom_angle_atom_site_label_1
_geom_angle_atom_site_label_2
_geom_angle_atom_site_label_3
_geom_angle
N1 Ni1 O1 95.87(9)
N1 Ni1 N4 177.00(10)
O1 Ni1 N4 86.32(9)
N1 Ni1 S1 87.15(7)
O1 Ni1 S1 176.46(6)
N4 Ni1 S1 90.60(7)
C8 S1 Ni1 95.77(10)
C2 O1 Ni1 127.26(17)
C7 N1 N2 113.1(2)
C7 N1 Ni1 125.23(18)
N2 N1 Ni1 121.70(16)
C8 N2 N1 112.4(2)
C8 N3 H1 115.1
C8 N3 H2 114.2
H1 N3 H2 112.6
C9 N4 C13 118.4(2)
C9 N4 Ni1 123.42(18)
C13 N4 Ni1 118.17(19)
C6 C1 C2 119.3(2)
C6 C1 C7 118.2(2)
C2 C1 C7 122.5(2)
O1 C2 C3 119.0(2)
O1 C2 C1 123.2(2)
C3 C2 C1 117.8(2)
C4 C3 C2 122.0(2)
C4 C3 H3 119
C2 C3 H3 119
C3 C4 C5 118.9(3)
C3 C4 H4 120.5
C5 C4 H4 120.5
C6 C5 C4 121.4(2)
C6 C5 Br1 119.63(19)
C4 C5 Br1 118.9(2)
C5 C6 C1 120.5(2)
C5 C6 H6 119.8
C1 C6 H6 119.8
N1 C7 C1 125.8(2)
N1 C7 H7 117.1
C1 C7 H7 117.1
N2 C8 N3 118.8(2)
N2 C8 S1 122.9(2)
N3 C8 S1 118.2(2)
N4 C9 C10 122.3(3)
N4 C9 H9 118.8
C10 C9 H9 118.8
C11 C10 C9 118.9(3)
C11 C10 H10 120.5
C9 C10 H10 120.5
C10 C11 C12 119.4(3)
C10 C11 H11 120.3
C12 C11 H11 120.3
C11 C12 C13 119.3(3)
C11 C12 H12 120.4
C13 C12 H12 120.4
N4 C13 C12 121.7(3)
N4 C13 H13 119.2
C12 C13 H13 119.2

loop_
_geom_bond_atom_site_label_1
_geom_bond_atom_site_label_2
_geom_bond_distance
Br1 C5 1.909(3)
Ni1 N1 1.858(2)
Ni1 O1 1.8576(19)
Ni1 N4 1.917(2)
Ni1 S1 2.1516(8)
S1 C8 1.735(3)
O1 C2 1.311(3)
N1 C7 1.295(3)
N1 N2 1.403(3)
N2 C8 1.289(4)
N3 C8 1.373(4)
N3 H1 0.7822
N3 H2 0.8025
N4 C9 1.341(4)
N4 C13 1.342(4)
C1 C6 1.411(4)
C1 C2 1.419(3)
C1 C7 1.429(4)
C2 C3 1.403(4)
C3 C4 1.380(4)
C3 H3 0.93
C4 C5 1.390(4)
C4 H4 0.93
C5 C6 1.358(4)
C6 H6 0.93
C7 H7 0.93
C9 C10 1.378(4)
C9 H9 0.93
C10 C11 1.367(5)
C10 H10 0.93
C11 C12 1.369(5)
C11 H11 0.93
C12 C13 1.381(4)
C12 H12 0.93
C13 H13 0.93

loop_
_geom_hbond_atom_site_label_D
_geom_hbond_atom_site_label_H
_geom_hbond_atom_site_label_A
_geom_hbond_site_symmetry_A
_geom_hbond_distance_DH
_geom_hbond_distance_HA
_geom_hbond_distance_DA
_geom_hbond_angle_DHA
N3 H1 N2 3_745 0.78 2.31 3.095(3) 178

loop_
_geom_torsion_atom_site_label_1
_geom_torsion_atom_site_label_2
_geom_torsion_atom_site_label_3
_geom_torsion_atom_site_label_4
_geom_torsion
N1 Ni1 S1 C8 1.82(11)
N4 Ni1 S1 C8 -176.20(12)
N1 Ni1 O1 C2 1.9(2)
N4 Ni1 O1 C2 179.8(2)
O1 Ni1 N1 C7 -4.3(2)
S1 Ni1 N1 C7 177.6(2)
O1 Ni1 N1 N2 175.74(19)
S1 Ni1 N1 N2 -2.40(18)
C7 N1 N2 C8 -178.1(2)
Ni1 N1 N2 C8 1.9(3)
O1 Ni1 N4 C9 119.2(2)
S1 Ni1 N4 C9 -62.5(2)
O1 Ni1 N4 C13 -58.9(2)
S1 Ni1 N4 C13 119.3(2)
Ni1 O1 C2 C3 -178.72(19)
Ni1 O1 C2 C1 0.8(4)
C6 C1 C2 O1 179.6(2)
C7 C1 C2 O1 -2.0(4)
C6 C1 C2 C3 -0.9(4)
C7 C1 C2 C3 177.5(2)
O1 C2 C3 C4 179.5(3)
C1 C2 C3 C4 0.0(4)
C2 C3 C4 C5 0.6(4)
C3 C4 C5 C6 -0.3(4)
C3 C4 C5 Br1 179.4(2)
C4 C5 C6 C1 -0.7(4)
Br1 C5 C6 C1 179.7(2)
C2 C1 C6 C5 1.3(4)
C7 C1 C6 C5 -177.2(2)
N2 N1 C7 C1 -175.7(2)
Ni1 N1 C7 C1 4.3(4)
C6 C1 C7 N1 177.7(3)
C2 C1 C7 N1 -0.7(4)
N1 N2 C8 N3 177.0(2)
N1 N2 C8 S1 0.2(3)
Ni1 S1 C8 N2 -1.6(3)
Ni1 S1 C8 N3 -178.4(2)
C13 N4 C9 C10 1.0(4)
Ni1 N4 C9 C10 -177.1(2)
N4 C9 C10 C11 -0.9(5)
C9 C10 C11 C12 0.1(5)
C10 C11 C12 C13 0.6(5)
C9 N4 C13 C12 -0.2(4)
Ni1 N4 C13 C12 178.0(2)
C11 C12 C13 N4 -0.6(5)
